data_7027757
loop_
_publ_author_name
'Arifhodzic-Radojevic, Sanja'
'Burrows, Andrew D.'
'Choi, Nick'
'McPartlin, Mary'
'Mingos, D. Michael P.'
'Tarlton, Stephen V.'
'Vilar, Ram\'on'

_publ_section_title
;
 Reactivity of the palladium dimer [Pd2(\m-SO2)(\m-dba)(PBz3)2]. Syntheses
 and structural characterisation of [Pd3(\m-SO2)3(PBz3)3],
 [Pd2(\m-SO2)(\m-dppm)(PBz3)2], [Pd(SO2)(PBz3)2],
 [Pd3(\m-CO)2(\m-SO2)(PBz3)3] and [Pd3(\m-SO2)2(CNBut&#x200A;)2(PBz3)3]
 (Bz&#x2005;=&#x2005;benzyl)&#x200A;&#x2020;
;
_journal_issue 22
_journal_name_full 'Journal of the Chemical Society, Dalton Transactions'
_journal_page_first 3981
_journal_paper_doi 10.1039/a906444c
_journal_year 1999
_chemical_formula_sum 'C43 H44 Cl2 O2 P2 Pd S'
_chemical_formula_weight 864.08
_chemical_name_systematic
; 
 ? 
;
_space_group_IT_number 2
_symmetry_cell_setting triclinic
_symmetry_space_group_name_Hall '-P 1'
_symmetry_space_group_name_H-M 'P -1'
_atom_sites_solution_hydrogens geom
_atom_sites_solution_primary direct
_atom_sites_solution_secondary difmap
_audit_creation_method SHELXL-97
_cell_angle_alpha 84.427(12)
_cell_angle_beta 87.305(16)
_cell_angle_gamma 64.216(14)
_cell_formula_units_Z 2
_cell_length_a 9.931(3)
_cell_length_b 11.331(2)
_cell_length_c 19.275(4)
_cell_measurement_reflns_used 39
_cell_measurement_temperature 293(2)
_cell_measurement_theta_max 12.48
_cell_measurement_theta_min 4.64
_cell_volume 1943.8(8)
_computing_cell_refinement 'Siemens XSCANS'
_computing_data_collection 'Siemens XSCANS'
_computing_data_reduction 'Siemens SHELXTL'
_computing_molecular_graphics 'Siemens SHELXTL'
_computing_publication_material 'Siemens SHELXTL'
_computing_structure_refinement 'SHELXL-97 (Sheldrick, 1997)'
_computing_structure_solution 'SHELXS-97 (Sheldrick, 1990)'
_diffrn_ambient_temperature 293(2)
_diffrn_measured_fraction_theta_full 1.000
_diffrn_measured_fraction_theta_max 1.000
_diffrn_measurement_method 'Theta/2 theta'
_diffrn_radiation_monochromator graphite
_diffrn_radiation_source 'fine-focus sealed tube'
_diffrn_radiation_type MoK\a
_diffrn_radiation_wavelength 0.71073
_diffrn_reflns_av_R_equivalents 0.0314
_diffrn_reflns_av_sigmaI/netI 0.0594
_diffrn_reflns_limit_h_max 10
_diffrn_reflns_limit_h_min -1
_diffrn_reflns_limit_k_max 11
_diffrn_reflns_limit_k_min -10
_diffrn_reflns_limit_l_max 19
_diffrn_reflns_limit_l_min -19
_diffrn_reflns_number 5108
_diffrn_reflns_theta_full 21.00
_diffrn_reflns_theta_max 21.00
_diffrn_reflns_theta_min 1.06
_diffrn_standards_decay_% 83.13
_diffrn_standards_interval_count 97
_diffrn_standards_number 3
_exptl_absorpt_coefficient_mu 0.788
_exptl_absorpt_correction_T_max 0.789350
_exptl_absorpt_correction_T_min 0.388193
_exptl_absorpt_correction_type empirical
_exptl_crystal_colour yellow
_exptl_crystal_density_diffrn 1.476
_exptl_crystal_density_method 'not measured'
_exptl_crystal_description block
_exptl_crystal_F_000 888
_exptl_crystal_size_max 0.40
_exptl_crystal_size_mid 0.36
_exptl_crystal_size_min 0.25
_refine_diff_density_max 1.374
_refine_diff_density_min -1.113
_refine_diff_density_rms 0.162
_refine_ls_extinction_method none
_refine_ls_goodness_of_fit_ref 1.249
_refine_ls_hydrogen_treatment mixed
_refine_ls_matrix_type full
_refine_ls_number_parameters 460
_refine_ls_number_reflns 4178
_refine_ls_number_restraints 37
_refine_ls_restrained_S_all 1.246
_refine_ls_R_factor_all 0.1098
_refine_ls_R_factor_gt 0.0870
_refine_ls_shift/su_max 0.110
_refine_ls_shift/su_mean 0.012
_refine_ls_structure_factor_coef Fsqd
_refine_ls_weighting_details 'calc w=1/[\s^2^(Fo^2^)+(0.0643P)^2^+39.1163P] where P=(Fo^2^+2Fc^2^)/3'
_refine_ls_weighting_scheme calc
_refine_ls_wR_factor_gt 0.2234
_refine_ls_wR_factor_ref 0.2344
_reflns_number_gt 3452
_reflns_number_total 4178
_reflns_threshold_expression >2sigma(I)
_cod_data_source_file 906444csup1.cif
_cod_data_source_block sy173
_cod_depositor_comments
;
The following automatic conversions were performed:

'_symmetry_cell_setting' value 'Triclinic' changed to 'triclinic'
according to /home/saulius/struct/CIF-dictionaries/cif_core.dic
dictionary named 'cif_core.dic' version 2.4.2 from
2011-04-26.

'_exptl_absorpt_correction_type' value 'Empirical'
changed to 'empirical' according to
/home/saulius/struct/CIF-dictionaries/cif_core.dic dictionary named
'cif_core.dic' version 2.4.2 from 2011-04-26.

Automatic conversion script
Id: cif_fix_values 1891 2012-01-12 08:04:46Z andrius 
;
_cod_original_cell_volume 1943.9(8)
_cod_original_sg_symbol_H-M P1
_cod_database_code 7027757

loop_
_symmetry_equiv_pos_as_xyz
'x, y, z'
'-x, -y, -z'

loop_
_atom_site_label
_atom_site_type_symbol
_atom_site_fract_x
_atom_site_fract_y
_atom_site_fract_z
_atom_site_U_iso_or_equiv
_atom_site_adp_type
_atom_site_occupancy
_atom_site_symmetry_multiplicity
_atom_site_calc_flag
_atom_site_refinement_flags
Pd1 Pd -0.14084(12) -0.27366(11) 0.25415(6) 0.0259(4) Uani 1 1 d D
P1 P 0.0302(4) -0.3109(3) 0.16371(18) 0.0261(9) Uani 1 1 d D
P2 P -0.3462(4) -0.2563(3) 0.32324(18) 0.0250(9) Uani 1 1 d D
S1 S -0.1127(4) -0.1021(4) 0.2933(2) 0.0357(10) Uani 1 1 d .
O1 O -0.1778(18) 0.0034(11) 0.2404(7) 0.081(5) Uani 1 1 d .
O2 O 0.0485(15) -0.1444(13) 0.3005(7) 0.068(4) Uani 1 1 d .
C11A C 0.2288(12) -0.3633(12) 0.1838(7) 0.031(4) Uani 1 1 d D
H11C H 0.2856 -0.3718 0.1407 0.037 Uiso 1 1 calc R
H11D H 0.2385 -0.2969 0.2086 0.037 Uiso 1 1 calc R
C12A C 0.2911(15) -0.4922(12) 0.2274(7) 0.032(4) Uani 1 1 d D
C13A C 0.3782(17) -0.6106(15) 0.1992(9) 0.039(4) Uani 1 1 d .
H13A H 0.4023 -0.6111 0.1520 0.047 Uiso 1 1 calc R
C14A C 0.4287(19) -0.7269(16) 0.2407(11) 0.053(5) Uani 1 1 d .
H14A H 0.4897 -0.8054 0.2217 0.064 Uiso 1 1 calc R
C15A C 0.3902(16) -0.7282(15) 0.3094(10) 0.039(4) Uani 1 1 d .
H15A H 0.4226 -0.8079 0.3366 0.046 Uiso 1 1 calc R
C16A C 0.3053(18) -0.6147(17) 0.3385(9) 0.047(5) Uani 1 1 d .
H16A H 0.2814 -0.6168 0.3857 0.057 Uiso 1 1 calc R
C17A C 0.2530(16) -0.4939(15) 0.2979(8) 0.036(4) Uani 1 1 d .
H17A H 0.1938 -0.4160 0.3178 0.043 Uiso 1 1 calc R
C11B C 0.0414(12) -0.4408(13) 0.1107(8) 0.033(4) Uani 1 1 d D
H11E H 0.0865 -0.4313 0.0660 0.039 Uiso 1 1 calc R
H11F H 0.1062 -0.5256 0.1337 0.039 Uiso 1 1 calc R
C12B C -0.1077(11) -0.4383(13) 0.0986(8) 0.024(4) Uani 1 1 d D
C13B C -0.1836(17) -0.3856(14) 0.0362(8) 0.036(4) Uani 1 1 d .
H13B H -0.1413 -0.3490 0.0016 0.043 Uiso 1 1 calc R
C14B C -0.3197(16) -0.3852(16) 0.0237(9) 0.039(4) Uani 1 1 d .
H14B H -0.3668 -0.3505 -0.0190 0.046 Uiso 1 1 calc R
C15B C -0.3845(17) -0.4364(16) 0.0748(9) 0.043(4) Uani 1 1 d .
H15B H -0.4761 -0.4366 0.0671 0.052 Uiso 1 1 calc R
C16B C -0.3137(19) -0.4870(15) 0.1369(8) 0.040(4) Uani 1 1 d .
H16B H -0.3584 -0.5204 0.1719 0.048 Uiso 1 1 calc R
C17B C -0.1772(19) -0.4894(14) 0.1487(8) 0.039(4) Uani 1 1 d .
H17B H -0.1303 -0.5263 0.1912 0.046 Uiso 1 1 calc R
C11C C -0.0196(15) -0.1639(12) 0.1020(7) 0.036(4) Uani 1 1 d D
H11A H -0.1173 -0.1421 0.0832 0.044 Uiso 1 1 calc R
H11B H -0.0300 -0.0917 0.1283 0.044 Uiso 1 1 calc R
C12C C 0.0832(14) -0.1688(13) 0.0417(7) 0.027(4) Uani 1 1 d D
C13C C 0.0504(18) -0.1918(15) -0.0241(8) 0.038(4) Uani 1 1 d .
H13C H -0.0335 -0.2059 -0.0304 0.046 Uiso 1 1 calc R
C14C C 0.145(2) -0.1933(16) -0.0800(9) 0.052(5) Uani 1 1 d .
H14C H 0.1241 -0.2074 -0.1241 0.062 Uiso 1 1 calc R
C15C C 0.2715(17) -0.1737(15) -0.0699(9) 0.041(4) Uani 1 1 d .
H15C H 0.3353 -0.1759 -0.1072 0.049 Uiso 1 1 calc R
C16C C 0.3018(18) -0.1514(16) -0.0064(9) 0.044(4) Uani 1 1 d .
H16C H 0.3857 -0.1372 -0.0002 0.052 Uiso 1 1 calc R
C17C C 0.2112(17) -0.1497(15) 0.0483(8) 0.037(4) Uani 1 1 d .
H17C H 0.2350 -0.1352 0.0918 0.045 Uiso 1 1 calc R
C21A C -0.4189(16) -0.1138(12) 0.3755(7) 0.036(4) Uani 1 1 d D
H21C H -0.3359 -0.1177 0.4018 0.043 Uiso 1 1 calc R
H21D H -0.4506 -0.0354 0.3433 0.043 Uiso 1 1 calc R
C22A C -0.5450(14) -0.0946(13) 0.4257(7) 0.030(4) Uani 1 1 d D
C23A C -0.6890(16) -0.0084(16) 0.4048(9) 0.039(4) Uani 1 1 d .
H23A H -0.7069 0.0334 0.3600 0.047 Uiso 1 1 calc R
C24A C -0.8055(19) 0.0142(17) 0.4516(10) 0.054(5) Uani 1 1 d .
H24A H -0.9023 0.0707 0.4375 0.065 Uiso 1 1 calc R
C25A C -0.782(2) -0.0452(18) 0.5192(9) 0.051(5) Uani 1 1 d .
H25A H -0.8604 -0.0262 0.5510 0.061 Uiso 1 1 calc R
C26A C -0.638(2) -0.1334(17) 0.5375(9) 0.048(5) Uani 1 1 d .
H26A H -0.6198 -0.1785 0.5816 0.058 Uiso 1 1 calc R
C27A C -0.5220(17) -0.1555(15) 0.4926(8) 0.034(4) Uani 1 1 d .
H27A H -0.4255 -0.2126 0.5070 0.041 Uiso 1 1 calc R
C21B C -0.3162(16) -0.3979(10) 0.3861(6) 0.027(4) Uani 1 1 d D
H21E H -0.2594 -0.3959 0.4252 0.033 Uiso 1 1 calc R
H21F H -0.4123 -0.3908 0.4037 0.033 Uiso 1 1 calc R
C22B C -0.2345(15) -0.5267(11) 0.3548(6) 0.024(3) Uani 1 1 d D
C23B C -0.0802(16) -0.5791(13) 0.3446(7) 0.030(4) Uani 1 1 d .
H23B H -0.0259 -0.5353 0.3573 0.036 Uiso 1 1 calc R
C24B C -0.0104(17) -0.6968(14) 0.3155(8) 0.035(4) Uani 1 1 d .
H24B H 0.0928 -0.7323 0.3093 0.042 Uiso 1 1 calc R
C25B C -0.0838(17) -0.7637(14) 0.2955(8) 0.033(4) Uani 1 1 d .
H25B H -0.0322 -0.8430 0.2757 0.040 Uiso 1 1 calc R
C26B C -0.2350(16) -0.7131(14) 0.3048(8) 0.031(4) Uani 1 1 d .
H26B H -0.2873 -0.7582 0.2915 0.037 Uiso 1 1 calc R
C27B C -0.3099(16) -0.5952(14) 0.3340(7) 0.030(4) Uani 1 1 d .
H27B H -0.4130 -0.5609 0.3399 0.036 Uiso 1 1 calc R
C21C C -0.5061(14) -0.2406(12) 0.2732(7) 0.029(4) Uani 1 1 d DU
H21A H -0.4794 -0.3216 0.2515 0.035 Uiso 1 1 calc R
H21B H -0.5887 -0.2292 0.3050 0.035 Uiso 1 1 calc R
C22C C -0.5568(18) -0.1280(13) 0.2178(7) 0.041(4) Uani 1 1 d D
C23C C -0.4613(15) -0.1312(15) 0.1628(7) 0.032(4) Uani 1 1 d .
H23C H -0.3678 -0.2022 0.1604 0.039 Uiso 1 1 calc R
C24C C -0.505(2) -0.0280(18) 0.1112(9) 0.049(5) Uani 1 1 d .
H24C H -0.4407 -0.0287 0.0747 0.059 Uiso 1 1 calc R
C25C C -0.646(2) 0.0765(18) 0.1140(10) 0.054(5) Uani 1 1 d .
H25C H -0.6753 0.1468 0.0800 0.065 Uiso 1 1 calc R
C26C C -0.741(2) 0.0753(17) 0.1669(10) 0.055(5) Uani 1 1 d .
H26C H -0.8356 0.1458 0.1678 0.066 Uiso 1 1 calc R
C27C C -0.7049(15) -0.0259(14) 0.2196(8) 0.035(4) Uani 1 1 d .
H27C H -0.7732 -0.0270 0.2541 0.042 Uiso 1 1 calc R
C1S C 0.1385(19) -0.2874(18) 0.4679(11) 0.060(5) Uani 1 1 d .
H1S1 H 0.1158 -0.2173 0.4309 0.072 Uiso 1 1 calc R
H1S2 H 0.1240 -0.2488 0.5120 0.072 Uiso 1 1 calc R
Cl1 Cl 0.0141(6) -0.3585(5) 0.4633(3) 0.0703(15) Uani 1 1 d .
Cl2 Cl 0.3243(6) -0.4001(5) 0.4605(3) 0.0647(14) Uani 1 1 d .

loop_
_atom_site_aniso_label
_atom_site_aniso_U_11
_atom_site_aniso_U_22
_atom_site_aniso_U_33
_atom_site_aniso_U_23
_atom_site_aniso_U_13
_atom_site_aniso_U_12
Pd1 0.0242(7) 0.0236(7) 0.0281(7) -0.0034(5) 0.0029(5) -0.0087(5)
P1 0.021(2) 0.022(2) 0.028(2) 0.0009(17) -0.0044(17) -0.0026(17)
P2 0.025(2) 0.019(2) 0.026(2) 0.0017(17) 0.0001(17) -0.0053(17)
S1 0.038(3) 0.035(2) 0.041(3) -0.011(2) 0.0053(19) -0.020(2)
O1 0.140(14) 0.033(7) 0.074(10) -0.001(7) -0.035(9) -0.038(8)
O2 0.071(10) 0.071(9) 0.082(10) -0.026(8) -0.005(8) -0.045(8)
C11A 0.022(8) 0.032(9) 0.037(10) -0.005(7) 0.003(7) -0.009(7)
C12A 0.024(8) 0.034(10) 0.032(10) 0.011(8) -0.011(7) -0.010(8)
C13A 0.039(10) 0.033(10) 0.039(10) 0.001(8) -0.009(8) -0.009(8)
C14A 0.035(10) 0.033(11) 0.084(16) -0.007(11) -0.028(11) -0.005(8)
C15A 0.019(9) 0.024(10) 0.058(13) 0.024(9) -0.024(8) 0.001(8)
C16A 0.032(10) 0.049(12) 0.051(11) 0.020(10) -0.026(9) -0.010(9)
C17A 0.024(9) 0.042(10) 0.039(11) 0.001(8) -0.003(7) -0.012(8)
C11B 0.015(8) 0.033(9) 0.039(10) -0.007(7) -0.005(7) 0.001(7)
C12B 0.003(7) 0.024(8) 0.035(9) -0.014(7) -0.007(7) 0.006(6)
C13B 0.037(10) 0.036(9) 0.028(10) -0.004(7) 0.002(8) -0.011(8)
C14B 0.014(9) 0.052(11) 0.045(11) -0.005(9) -0.012(8) -0.010(8)
C15B 0.015(8) 0.058(11) 0.057(12) -0.018(9) -0.009(9) -0.012(8)
C16B 0.049(11) 0.044(10) 0.032(10) -0.015(8) 0.006(9) -0.024(9)
C17B 0.058(12) 0.027(9) 0.027(9) 0.002(7) -0.012(9) -0.013(8)
C11C 0.036(10) 0.024(8) 0.032(9) 0.006(7) 0.003(8) 0.001(7)
C12C 0.013(8) 0.015(7) 0.039(10) 0.008(7) -0.004(7) 0.005(6)
C13C 0.046(11) 0.038(10) 0.031(10) 0.005(8) -0.007(8) -0.020(8)
C14C 0.079(15) 0.037(10) 0.030(10) -0.006(8) -0.009(10) -0.013(10)
C15C 0.027(10) 0.039(10) 0.051(13) 0.008(8) 0.009(8) -0.012(8)
C16C 0.035(10) 0.046(10) 0.045(12) 0.025(9) -0.016(9) -0.017(8)
C17C 0.043(10) 0.048(10) 0.024(9) 0.011(7) -0.014(8) -0.024(9)
C21A 0.048(10) 0.024(8) 0.029(9) 0.000(7) 0.007(8) -0.010(8)
C22A 0.025(9) 0.020(8) 0.037(10) -0.012(7) 0.002(7) -0.002(7)
C23A 0.019(9) 0.050(10) 0.044(11) -0.008(8) -0.004(8) -0.010(8)
C24A 0.035(11) 0.050(11) 0.053(13) -0.005(10) 0.006(9) 0.003(9)
C25A 0.044(12) 0.065(12) 0.046(12) -0.018(10) 0.013(9) -0.026(11)
C26A 0.066(14) 0.057(12) 0.026(10) -0.003(8) 0.000(10) -0.031(11)
C27A 0.035(10) 0.038(9) 0.026(10) 0.001(8) 0.000(8) -0.014(8)
C21B 0.036(9) 0.027(8) 0.020(8) 0.007(7) -0.001(7) -0.016(7)
C22B 0.033(10) 0.024(8) 0.014(8) 0.009(6) -0.002(6) -0.012(7)
C23B 0.034(10) 0.023(9) 0.030(9) 0.009(7) -0.007(7) -0.011(7)
C24B 0.020(8) 0.027(9) 0.049(11) 0.004(8) -0.002(8) -0.004(8)
C25B 0.042(11) 0.015(8) 0.037(10) -0.005(7) -0.003(8) -0.005(8)
C26B 0.020(9) 0.025(9) 0.039(10) -0.001(7) -0.005(7) -0.002(7)
C27B 0.024(8) 0.033(9) 0.027(9) 0.005(7) -0.001(7) -0.009(8)
C21C 0.023(5) 0.028(5) 0.033(5) -0.004(4) -0.007(4) -0.008(4)
C22C 0.059(12) 0.038(10) 0.048(11) 0.002(8) -0.008(9) -0.041(10)
C23C 0.015(8) 0.040(9) 0.023(9) 0.013(7) -0.005(7) 0.003(7)
C24C 0.050(12) 0.063(12) 0.042(11) 0.013(10) -0.013(9) -0.035(11)
C25C 0.065(14) 0.047(12) 0.049(12) 0.012(9) -0.013(11) -0.025(11)
C26C 0.038(11) 0.042(11) 0.066(14) -0.013(10) -0.016(10) 0.003(9)
C27C 0.014(8) 0.034(9) 0.037(10) 0.010(8) -0.017(7) 0.007(7)
C1S 0.039(11) 0.052(12) 0.085(15) -0.003(11) -0.002(10) -0.017(9)
Cl1 0.067(3) 0.085(4) 0.073(4) -0.012(3) -0.004(3) -0.045(3)
Cl2 0.057(3) 0.080(3) 0.060(3) -0.006(3) -0.003(2) -0.031(3)

loop_
_atom_type_symbol
_atom_type_description
_atom_type_scat_dispersion_real
_atom_type_scat_dispersion_imag
_atom_type_scat_source
C C 0.0033 0.0016 'International Tables Vol C Tables 4.2.6.8 and 6.1.1.4'
H H 0.0000 0.0000 'International Tables Vol C Tables 4.2.6.8 and 6.1.1.4'
Cl Cl 0.1484 0.1585 'International Tables Vol C Tables 4.2.6.8 and 6.1.1.4'
O O 0.0106 0.0060 'International Tables Vol C Tables 4.2.6.8 and 6.1.1.4'
P P 0.1023 0.0942 'International Tables Vol C Tables 4.2.6.8 and 6.1.1.4'
S S 0.1246 0.1234 'International Tables Vol C Tables 4.2.6.8 and 6.1.1.4'
Pd Pd -0.9988 1.0072 'International Tables Vol C Tables 4.2.6.8 and 6.1.1.4'

loop_
_geom_angle_atom_site_label_1
_geom_angle_atom_site_label_2
_geom_angle_atom_site_label_3
_geom_angle
S1 Pd1 P1 96.52(14)
S1 Pd1 P2 97.27(14)
P1 Pd1 P2 163.67(14)
C11B P1 C11C 105.0(7)
C11B P1 C11A 101.6(6)
C11C P1 C11A 104.6(6)
C11B P1 Pd1 113.4(5)
C11C P1 Pd1 111.6(4)
C11A P1 Pd1 119.2(5)
C21B P2 C21A 104.9(6)
C21B P2 C21C 102.5(6)
C21A P2 C21C 105.3(7)
C21B P2 Pd1 115.7(4)
C21A P2 Pd1 113.7(4)
C21C P2 Pd1 113.4(5)
O1 S1 O2 112.4(9)
O1 S1 Pd1 104.8(5)
O2 S1 Pd1 106.8(5)
C12A C11A P1 110.9(9)
C13A C12A C17A 118.9(12)
C13A C12A C11A 122.4(13)
C17A C12A C11A 118.6(13)
C14A C13A C12A 120.4(16)
C15A C14A C13A 120.4(16)
C14A C15A C16A 120.7(15)
C15A C16A C17A 120.4(17)
C12A C17A C16A 119.1(15)
C12B C11B P1 113.2(8)
C13B C12B C17B 116.1(12)
C13B C12B C11B 121.8(13)
C17B C12B C11B 122.1(13)
C12B C13B C14B 122.5(15)
C15B C14B C13B 119.4(15)
C16B C15B C14B 119.4(14)
C15B C16B C17B 121.0(16)
C16B C17B C12B 121.6(14)
C12C C11C P1 118.7(9)
C13C C12C C17C 118.0(12)
C13C C12C C11C 119.7(13)
C17C C12C C11C 122.3(14)
C14C C13C C12C 119.1(15)
C13C C14C C15C 120.1(16)
C16C C15C C14C 120.3(16)
C17C C16C C15C 120.5(16)
C16C C17C C12C 122.1(15)
C22A C21A P2 119.6(9)
C27A C22A C23A 119.2(12)
C27A C22A C21A 122.4(13)
C23A C22A C21A 118.4(13)
C24A C23A C22A 118.9(15)
C23A C24A C25A 121.8(16)
C26A C25A C24A 117.6(16)
C27A C26A C25A 121.3(16)
C26A C27A C22A 121.1(15)
C22B C21B P2 112.6(8)
C27B C22B C23B 118.4(11)
C27B C22B C21B 121.2(12)
C23B C22B C21B 120.4(13)
C24B C23B C22B 118.3(14)
C25B C24B C23B 123.3(14)
C24B C25B C26B 119.0(14)
C25B C26B C27B 119.8(14)
C22B C27B C26B 121.3(13)
C22C C21C P2 113.7(9)
C23C C22C C27C 121.1(12)
C23C C22C C21C 118.6(14)
C27C C22C C21C 120.1(14)
C22C C23C C24C 119.6(14)
C25C C24C C23C 120.1(16)
C26C C25C C24C 119.5(17)
C25C C26C C27C 123.2(16)
C26C C27C C22C 116.1(15)
Cl2 C1S Cl1 112.7(10)

loop_
_geom_bond_atom_site_label_1
_geom_bond_atom_site_label_2
_geom_bond_distance
Pd1 S1 2.282(4)
Pd1 P1 2.312(3)
Pd1 P2 2.328(3)
P1 C11B 1.833(11)
P1 C11C 1.840(11)
P1 C11A 1.845(11)
P2 C21B 1.836(10)
P2 C21A 1.837(11)
P2 C21C 1.830(11)
S1 O1 1.428(13)
S1 O2 1.467(13)
C11A C12A 1.499(9)
C12A C13A 1.39(2)
C12A C17A 1.39(2)
C13A C14A 1.37(2)
C14A C15A 1.36(2)
C15A C16A 1.35(2)
C16A C17A 1.40(2)
C11B C12B 1.498(9)
C12B C13B 1.39(2)
C12B C17B 1.39(2)
C13B C14B 1.38(2)
C14B C15B 1.37(2)
C15B C16B 1.36(2)
C16B C17B 1.37(2)
C11C C12C 1.499(9)
C12C C13C 1.40(2)
C12C C17C 1.39(2)
C13C C14C 1.39(2)
C14C C15C 1.39(2)
C15C C16C 1.35(2)
C16C C17C 1.35(2)
C21A C22A 1.499(9)
C22A C27A 1.38(2)
C22A C23A 1.39(2)
C23A C24A 1.38(2)
C24A C25A 1.39(2)
C25A C26A 1.38(2)
C26A C27A 1.35(2)
C21B C22B 1.499(9)
C22B C27B 1.384(19)
C22B C23B 1.39(2)
C23B C24B 1.37(2)
C24B C25B 1.35(2)
C25B C26B 1.36(2)
C26B C27B 1.38(2)
C21C C22C 1.499(9)
C22C C23C 1.38(2)
C22C C27C 1.42(2)
C23C C24C 1.38(2)
C24C C25C 1.39(2)
C25C C26C 1.36(2)
C26C C27C 1.39(2)
C1S Cl2 1.737(18)
C1S Cl1 1.753(18)
